data_2212185
loop_
_publ_author_name
'Chun-Xiang Wang'
'Xiao-Mei Zhou'
'Wen-Yuan Shi'

_publ_section_title
;
 Poly[methylammonium
 tri-\m~2~-formato-\k^6^<i>O</i>:<i>O</i>'-zinc(II)]
;
_journal_coeditor_code HB2247
_journal_issue 2
_journal_name_full 'Acta Crystallographica Section E'
_journal_page_first m411
_journal_page_last m412
_journal_paper_doi 10.1107/S1600536806056248
_journal_volume 63
_journal_year 2007
_chemical_formula_iupac '(C H6 N) [Zn (C H O2)3]'
_chemical_formula_moiety 'C H6 N + , C3 H3 O6 Zn -'
_chemical_formula_sum 'C4 H9 N O6 Zn'
_chemical_formula_weight 232.51
_chemical_name_systematic
;
Poly[methylammonium tri-\m~2~-formato-\k^6^O:O'-zinc(II)]
;
_space_group_IT_number 62
_symmetry_cell_setting orthorhombic
_symmetry_space_group_name_Hall '-P 2ac 2n'
_symmetry_space_group_name_H-M 'P n m a'
_atom_sites_solution_hydrogens geom
_atom_sites_solution_primary direct
_atom_sites_solution_secondary difmap
_audit_creation_method SHELXL97
_cell_angle_alpha 90.00
_cell_angle_beta 90.00
_cell_angle_gamma 90.00
_cell_formula_units_Z 4
_cell_length_a 8.4127(8)
_cell_length_b 11.7270(10)
_cell_length_c 8.1080(8)
_cell_measurement_reflns_used 182
_cell_measurement_temperature 296(2)
_cell_measurement_theta_max 25.6
_cell_measurement_theta_min 2.12
_cell_volume 799.90(13)
_computing_cell_refinement 'SAINT (Bruker, 2004)'
_computing_data_collection 'SMART (Bruker, 2004)'
_computing_data_reduction SAINT
_computing_molecular_graphics 'SHELXTL (Bruker, 2004)'
_computing_publication_material SHELXTL
_computing_structure_refinement 'SHELXL97 (Sheldrick, 1997)'
_computing_structure_solution 'SHELXS97 (Sheldrick, 1997)'
_diffrn_ambient_temperature 296(2)
_diffrn_measured_fraction_theta_full 0.982
_diffrn_measured_fraction_theta_max 0.982
_diffrn_measurement_device_type 'Bruker SMART APEXII CCD area-detector'
_diffrn_measurement_method \w
_diffrn_radiation_monochromator graphite
_diffrn_radiation_source 'fine-focus sealed tube'
_diffrn_radiation_type MoK\a
_diffrn_radiation_wavelength 0.71073
_diffrn_reflns_av_R_equivalents 0.0125
_diffrn_reflns_av_sigmaI/netI 0.0108
_diffrn_reflns_limit_h_max 10
_diffrn_reflns_limit_h_min -10
_diffrn_reflns_limit_k_max 14
_diffrn_reflns_limit_k_min -10
_diffrn_reflns_limit_l_max 8
_diffrn_reflns_limit_l_min -10
_diffrn_reflns_number 4334
_diffrn_reflns_theta_full 27.68
_diffrn_reflns_theta_max 27.68
_diffrn_reflns_theta_min 3.47
_exptl_absorpt_coefficient_mu 3.063
_exptl_absorpt_correction_T_max 0.743
_exptl_absorpt_correction_T_min 0.523
_exptl_absorpt_correction_type multi-scan
_exptl_absorpt_process_details 'SADABS (Sheldrick, 2003)'
_exptl_crystal_colour red
_exptl_crystal_density_diffrn 1.914
_exptl_crystal_density_method 'not measured'
_exptl_crystal_description block
_exptl_crystal_F_000 472
_exptl_crystal_size_max 0.24
_exptl_crystal_size_mid 0.22
_exptl_crystal_size_min 0.10
_refine_diff_density_max 0.766
_refine_diff_density_min -0.875
_refine_ls_extinction_coef 0.025(6)
_refine_ls_extinction_expression Fc^*^=kFc[1+0.001xFc^2^\l^3^/sin(2\q)]^-1/4^
_refine_ls_extinction_method 'SHELXL97 (Sheldrick, 1997)'
_refine_ls_goodness_of_fit_ref 1.042
_refine_ls_hydrogen_treatment constr
_refine_ls_matrix_type full
_refine_ls_number_parameters 62
_refine_ls_number_reflns 934
_refine_ls_number_restraints 0
_refine_ls_restrained_S_all 1.042
_refine_ls_R_factor_all 0.0549
_refine_ls_R_factor_gt 0.0504
_refine_ls_shift/su_max 0.001
_refine_ls_shift/su_mean 0.000
_refine_ls_structure_factor_coef Fsqd
_refine_ls_weighting_details 'calc w = 1/[\s^2^(Fo^2^)+(0.1236P)^2^] where P=(Fo^2^+2Fc^2^)/3'
_refine_ls_weighting_scheme calc
_refine_ls_wR_factor_gt 0.1101
_refine_ls_wR_factor_ref 0.1151
_reflns_number_gt 777
_reflns_number_total 934
_reflns_threshold_expression I>2\s(I)
_cod_data_source_file hb2247.cif
_cod_data_source_block I
_cod_original_cell_volume 799.89(13)
_cod_database_code 2212185
_cod_database_fobs_code 2212185

loop_
_symmetry_equiv_pos_as_xyz
'x, y, z'
'-x+1/2, -y, z+1/2'
'-x, y+1/2, -z'
'x+1/2, -y+1/2, -z+1/2'
'-x, -y, -z'
'x-1/2, y, -z-1/2'
'x, -y-1/2, z'
'-x-1/2, y-1/2, z-1/2'

loop_
_atom_site_type_symbol
_atom_site_label
_atom_site_fract_x
_atom_site_fract_y
_atom_site_fract_z
_atom_site_U_iso_or_equiv
_atom_site_adp_type
_atom_site_calc_flag
_atom_site_refinement_flags
_atom_site_occupancy
Zn Zn 0.0000 0.5000 0.0000 0.0249(4) Uani d S 1
O O2 0.09777(16) 0.43221(12) 0.21644(18) 0.0274(5) Uani d . 1
O O1 -0.0282(2) 0.65592(13) 0.1257(2) 0.0264(5) Uani d . 1
C C1 -0.0125(3) 0.7500 0.0563(5) 0.0213(7) Uani d S 1
H H1 0.0136 0.7500 -0.0602 0.026 Uiso d S 1
C C2 0.2213(3) 0.4709(2) 0.2801(3) 0.0245(5) Uani d . 1
H H2 0.2788 0.5293 0.2200 0.029 Uiso d . 1
O O3 0.27648(17) 0.43950(11) 0.41670(16) 0.0253(5) Uani d . 1
N N1 0.5847(6) 0.2500 0.9729(4) 0.0317(9) Uani d S 1
H H1A 0.6366 0.1863 0.9983 0.048 Uiso d . 1
H H1B 0.5934 0.2500 0.8635 0.048 Uiso d S 1
C C3 0.4193(9) 0.2500 1.0210(6) 0.0443(14) Uani d S 1
H H3A 0.3685 0.1837 0.9757 0.067 Uiso d . 1
H H3B 0.4126 0.2500 1.1392 0.067 Uiso d S 1

loop_
_atom_site_aniso_label
_atom_site_aniso_U_11
_atom_site_aniso_U_22
_atom_site_aniso_U_33
_atom_site_aniso_U_12
_atom_site_aniso_U_13
_atom_site_aniso_U_23
Zn 0.0259(5) 0.0257(5) 0.0230(5) -0.00205(12) -0.00015(11) 0.00025(12)
O2 0.0273(8) 0.0311(8) 0.0238(9) -0.0067(6) -0.0087(6) 0.0054(6)
O1 0.0370(9) 0.0200(9) 0.0222(9) -0.0021(6) 0.0038(6) 0.0004(6)
C1 0.0244(15) 0.0226(17) 0.0169(18) 0.000 0.0037(10) 0.000
C2 0.0263(10) 0.0255(10) 0.0216(11) -0.0040(10) -0.0013(9) 0.0014(9)
O3 0.0242(8) 0.0308(8) 0.0208(8) -0.0047(6) -0.0055(6) 0.0041(6)
N1 0.035(2) 0.0322(19) 0.0275(14) 0.000 -0.0096(15) 0.000
C3 0.035(3) 0.054(3) 0.044(2) 0.000 -0.0044(19) 0.000

loop_
_atom_type_symbol
_atom_type_description
_atom_type_scat_dispersion_real
_atom_type_scat_dispersion_imag
_atom_type_scat_source
C C 0.0033 0.0016 'International Tables Vol C Tables 4.2.6.8 and 6.1.1.4'
H H 0.0000 0.0000 'International Tables Vol C Tables 4.2.6.8 and 6.1.1.4'
N N 0.0061 0.0033 'International Tables Vol C Tables 4.2.6.8 and 6.1.1.4'
O O 0.0106 0.0060 'International Tables Vol C Tables 4.2.6.8 and 6.1.1.4'
Zn Zn 0.2839 1.4301 'International Tables Vol C Tables 4.2.6.8 and 6.1.1.4'

loop_
_geom_angle_atom_site_label_1
_geom_angle_atom_site_label_2
_geom_angle_atom_site_label_3
_geom_angle_site_symmetry_1
_geom_angle_site_symmetry_3
_geom_angle
O2 Zn O2 5_565 . 180.0
O2 Zn O1 5_565 . 91.81(6)
O2 Zn O1 . . 88.19(6)
O1 Zn O1 . 5_565 180.0
O2 Zn O3 5_565 6_556 92.61(5)
O2 Zn O3 . 6_556 87.39(5)
O1 Zn O3 . 6_556 92.10(6)
O1 Zn O3 5_565 6_556 87.91(6)
O2 Zn O3 5_565 2_564 87.39(5)
O2 Zn O3 . 2_564 92.61(5)
O1 Zn O3 . 2_564 87.90(6)
O1 Zn O3 5_565 2_564 92.09(6)
O3 Zn O3 6_556 2_564 180.0
C2 O2 Zn . . 122.45(15)
C1 O1 Zn . . 122.60(19)
O1 C1 O1 7_575 . 124.7(3)
O1 C1 H1 7_575 . 117.6
O1 C1 H1 . . 117.6
O2 C2 O3 . . 124.6(2)
O2 C2 H2 . . 117.7
O3 C2 H2 . . 117.7
C2 O3 Zn . 2_565 120.72(14)
C3 N1 H1A . . 114.2
C3 N1 H1B . . 110.4
H1A N1 H1B . . 101.0
N1 C3 H3A . . 109.0
N1 C3 H3B . . 109.0
H3A C3 H3B . . 110.8

loop_
_geom_bond_atom_site_label_1
_geom_bond_atom_site_label_2
_geom_bond_site_symmetry_2
_geom_bond_distance
_geom_bond_publ_flag
Zn O1 . 2.1065(16) y
Zn O1 . 2.1065(16) 5_565
Zn O2 . 2.0948(14) y
Zn O2 . 2.0948(14) 5_565
Zn O3 6_556 2.1202(14) y
Zn O3 2_564 2.1202(14) ?
C1 O1 . 1.245(2) ?
C2 O2 . 1.245(3) ?
C2 O3 . 1.256(2) ?
C1 H1 . 0.9700 ?
C2 H2 . 0.9702 ?
N1 C3 . 1.445(12) ?
N1 H1A . 0.890 ?
N1 H1B . 0.890 ?
C3 H3A . 0.960 ?
C3 H3B . 0.960 ?

loop_
_geom_hbond_atom_site_label_D
_geom_hbond_atom_site_label_H
_geom_hbond_atom_site_label_A
_geom_hbond_site_symmetry_A
_geom_hbond_distance_DH
_geom_hbond_distance_HA
_geom_hbond_distance_DA
_geom_hbond_angle_DHA
_geom_hbond_publ_flag
N1 H1A O3 4_556 0.89 2.01 2.889(4) 170 yes
N1 H1B O1 2_565 0.89 2.29 3.061(3) 145 yes
